data_7126594
loop_
_publ_author_name
'Chen, Yimin'
'Yuan, Chang'
'Xie, Tianxin'
'Li, Yuying'
'Dai, Bin'
'Zhou, Kaixiang'
'Liang, Yi'
'Dai, Jiapei'
'Tan, Hongwei'
'Cui, Mengchao'

_publ_section_title
;
 N,O-Benzamide difluoroboron complexes as near-infrared probes for the
 detection of \b-amyloid and tau fibrils.
;
_journal_issue 53
_journal_name_full 'Chemical communications (Cambridge, England)'
_journal_page_first 7269
_journal_page_last 7272
_journal_paper_doi 10.1039/d0cc02820g
_journal_volume 56
_journal_year 2020
_chemical_formula_moiety 'C22 H20 B F2 N3 O'
_chemical_formula_sum 'C22 H20 B F2 N3 O'
_chemical_formula_weight 391.22
_space_group_crystal_system triclinic
_space_group_IT_number 2
_space_group_name_Hall '-P 1'
_space_group_name_H-M_alt 'P -1'
_atom_sites_solution_hydrogens geom
_atom_sites_solution_primary dual
_audit_creation_date 2019-04-09
_audit_creation_method
;
Olex2 1.2
(compiled 2018.05.29 svn.r3508 for OlexSys, GUI svn.r5506)
;
_cell_angle_alpha 74.878(6)
_cell_angle_beta 76.982(6)
_cell_angle_gamma 83.501(6)
_cell_formula_units_Z 2
_cell_length_a 7.9478(6)
_cell_length_b 8.3539(5)
_cell_length_c 14.6488(10)
_cell_measurement_reflns_used 2094
_cell_measurement_temperature 173.00(10)
_cell_measurement_theta_max 75.4040
_cell_measurement_theta_min 5.4810
_cell_volume 913.27(11)
_computing_cell_refinement 'CrysAlisPro 1.171.39.46 (Rigaku OD, 2018)'
_computing_data_collection 'CrysAlisPro 1.171.39.46 (Rigaku OD, 2018)'
_computing_data_reduction 'CrysAlisPro 1.171.39.46 (Rigaku OD, 2018)'
_computing_molecular_graphics 'Olex2 (Dolomanov et al., 2009)'
_computing_publication_material 'Olex2 (Dolomanov et al., 2009)'
_computing_structure_refinement 'ShelXL (Sheldrick, 2015)'
_computing_structure_solution 'ShelXT (Sheldrick, 2015)'
_diffrn_ambient_environment N~2~
_diffrn_ambient_temperature 173.00(10)
_diffrn_detector 'CCD plate'
_diffrn_detector_area_resol_mean 5.2137
_diffrn_detector_type AtlasS2
_diffrn_measured_fraction_theta_full 1.000
_diffrn_measured_fraction_theta_max 0.962
_diffrn_measurement_details
;
List of Runs (angles in degrees, time in seconds):

  # Type    Start    End  Width  t~exp~   \w     \q     \k     \f   Frames
--------------------------------------------------------------------------
  1  \w    -65.00  -4.00   1.00    2.67    --  -40.81 125.00 -30.00   61
  2  \w    -64.00  33.00   1.00    2.67    --  -40.81  38.00 -90.00   97
  3  \w   -113.00 -20.00   1.00    2.67    --  -40.81 -44.00 101.00   93
  4  \w      5.00  55.00   1.00    2.67    --   40.81 -99.00 -30.00   50
  5  \w     55.00  97.00   1.00    2.67    --   40.81-125.00-180.00   42
  6  \w    120.00 167.00   1.00   10.67    --  110.27 125.00-150.00   47
  7  \w     54.00 135.00   1.00   10.67    --  110.27 -45.00 120.00   81
  8  \w     56.00  81.00   1.00   10.67    --  110.27 -30.00-180.00   25
  9  \w     60.00 105.00   1.00   10.67    --  110.27 -95.00 -30.00   45
 10  \w    102.00 137.00   1.00   10.67    --  110.27 -30.00  30.00   35
 11  \w     68.00  94.00   1.00   10.67    --  110.27 -30.00  30.00   26
 12  \w     74.00 178.00   1.00   10.67    --  110.27  15.00 120.00  104
 13  \w     59.00 108.00   1.00   10.67    --  110.27 -95.00-120.00   49
 14  \w     29.00 108.00   1.00   10.67    --  110.27 -95.00  30.00   79
 15  \w     94.00 126.00   1.00   10.67    --  110.27 125.00 120.00   32
 16  \w     60.00 132.00   1.00   10.67    --  110.27 -45.00-150.00   72
 17  \w     98.00 178.00   1.00   10.67    --  110.27  77.00-180.00   80
 18  \w     36.00 106.00   1.00   10.67    --  110.27 -95.00 150.00   70
;
_diffrn_measurement_device 'four-circle diffractometer'
_diffrn_measurement_device_type 'SuperNova, Dual, Cu at home/near, AtlasS2'
_diffrn_measurement_method '\w scans'
_diffrn_orient_matrix_type 'CrysAlisPro convention (1999,Acta A55,543-557)'
_diffrn_orient_matrix_UB_11 -0.1384417000
_diffrn_orient_matrix_UB_12 0.0214511000
_diffrn_orient_matrix_UB_13 -0.0615379000
_diffrn_orient_matrix_UB_21 -0.0323925000
_diffrn_orient_matrix_UB_22 0.1839474000
_diffrn_orient_matrix_UB_23 0.0032770000
_diffrn_orient_matrix_UB_31 0.1396374000
_diffrn_orient_matrix_UB_32 0.0481364000
_diffrn_orient_matrix_UB_33 -0.0926595000
_diffrn_radiation_monochromator mirror
_diffrn_radiation_probe x-ray
_diffrn_radiation_type CuK\a
_diffrn_radiation_wavelength 1.54184
_diffrn_reflns_av_R_equivalents 0.0264
_diffrn_reflns_av_unetI/netI 0.0456
_diffrn_reflns_Laue_measured_fraction_full 1.000
_diffrn_reflns_Laue_measured_fraction_max 0.962
_diffrn_reflns_limit_h_max 10
_diffrn_reflns_limit_h_min -9
_diffrn_reflns_limit_k_max 10
_diffrn_reflns_limit_k_min -10
_diffrn_reflns_limit_l_max 13
_diffrn_reflns_limit_l_min -18
_diffrn_reflns_number 6123
_diffrn_reflns_point_group_measured_fraction_full 1.000
_diffrn_reflns_point_group_measured_fraction_max 0.962
_diffrn_reflns_theta_full 67.684
_diffrn_reflns_theta_max 75.965
_diffrn_reflns_theta_min 5.495
_diffrn_source 'micro-focus sealed X-ray tube'
_diffrn_source_type 'SuperNova (Cu) X-ray Source'
_exptl_absorpt_coefficient_mu 0.843
_exptl_absorpt_correction_T_max 1.00000
_exptl_absorpt_correction_T_min 0.87793
_exptl_absorpt_correction_type multi-scan
_exptl_absorpt_process_details
;
CrysAlisPro 1.171.39.46 (Rigaku Oxford Diffraction, 2018)
Empirical absorption correction using spherical harmonics,
 implemented in SCALE3 ABSPACK scaling algorithm.
;
_exptl_crystal_colour 'clear dark red'
_exptl_crystal_density_diffrn 1.423
_exptl_crystal_description needle
_exptl_crystal_F_000 408
_exptl_crystal_size_max 0.2
_exptl_crystal_size_mid 0.05
_exptl_crystal_size_min 0.02
_refine_diff_density_max 0.325
_refine_diff_density_min -0.260
_refine_diff_density_rms 0.053
_refine_ls_extinction_method none
_refine_ls_goodness_of_fit_ref 1.027
_refine_ls_hydrogen_treatment constr
_refine_ls_matrix_type full
_refine_ls_number_parameters 264
_refine_ls_number_reflns 3674
_refine_ls_number_restraints 0
_refine_ls_restrained_S_all 1.027
_refine_ls_R_factor_all 0.0623
_refine_ls_R_factor_gt 0.0467
_refine_ls_shift/su_max 0.000
_refine_ls_shift/su_mean 0.000
_refine_ls_structure_factor_coef Fsqd
_refine_ls_weighting_details 'w=1/[\s^2^(Fo^2^)+(0.0675P)^2^+0.0497P] where P=(Fo^2^+2Fc^2^)/3'
_refine_ls_weighting_scheme calc
_refine_ls_wR_factor_gt 0.1206
_refine_ls_wR_factor_ref 0.1332
_reflns_Friedel_coverage 0.000
_reflns_number_gt 2860
_reflns_number_total 3674
_reflns_threshold_expression 'I > 2\s(I)'
_cod_data_source_file d0cc02820g4.cif
_cod_data_source_block 20190408chenyimin-1-3
_cod_depositor_comments 'Adding full bibliography for 7126594.cif.'
_cod_database_code 7126594
_shelx_shelxl_version_number 2014/7
_shelx_space_group_comment
;
The symmetry employed for this shelxl refinement is uniquely defined
by the following loop, which should always be used as a source of
symmetry information in preference to the above space-group names.
They are only intended as comments.
;
_reflns_odcompleteness_completeness 99.97
_reflns_odcompleteness_iscentric 1
_reflns_odcompleteness_theta 67.79
_olex2_refinement_description
;
1. Fixed Uiso
 At 1.2 times of:
  All C(H) groups
 At 1.5 times of:
  All C(H,H,H) groups
2.a Aromatic/amide H refined with riding coordinates:
 C00A(H00A), C00B(H00B), C00D(H00D), C00E(H00E), C00F(H00F), C00G(H00G),
 C00J(H00J), C00K(H00K), C00L(H00L), C00M(H00M), C00N(H00N), C00O(H00O),
 C00P(H00P), C00Q(H00Q)
2.b Idealised Me refined as rotating group:
 C00R(H00C,H00H,H00I), C00S(H00R,H00S,H00T)
;
_olex2_submission_special_instructions 'No special instructions were received'
_oxdiff_exptl_absorpt_empirical_details
;
Empirical correction (ABSPACK) includes:
- Absorption correction using spherical harmonics
- Frame scaling
;
_oxdiff_exptl_absorpt_empirical_full_max 1.403
_oxdiff_exptl_absorpt_empirical_full_min 0.751

loop_
_space_group_symop_operation_xyz
'x, y, z'
'-x, -y, -z'

loop_
_atom_site_label
_atom_site_type_symbol
_atom_site_fract_x
_atom_site_fract_y
_atom_site_fract_z
_atom_site_U_iso_or_equiv
_atom_site_adp_type
_atom_site_occupancy
_atom_site_site_symmetry_order
_atom_site_calc_flag
_atom_site_refinement_flags_posn
_atom_site_refinement_flags_adp
_atom_site_refinement_flags_occupancy
_atom_site_disorder_assembly
_atom_site_disorder_group
F001 F 0.49980(15) 0.77996(13) 0.15810(7) 0.0346(3) Uani 1 1 d . . . . .
F002 F 0.74072(14) 0.68746(12) 0.21885(8) 0.0354(3) Uani 1 1 d . . . . .
O003 O 0.47185(17) 0.66538(14) 0.32256(8) 0.0311(3) Uani 1 1 d . . . . .
N004 N 0.42389(18) 0.86606(17) 0.41122(10) 0.0260(3) Uani 1 1 d . . . . .
N005 N 0.59298(17) 0.94300(16) 0.25113(9) 0.0220(3) Uani 1 1 d . . . . .
N006 N -0.2678(2) -0.3027(2) 0.83928(11) 0.0375(4) Uani 1 1 d . . . . .
C007 C 0.6851(2) 1.06371(18) 0.17793(11) 0.0229(3) Uani 1 1 d . . . . .
C008 C 0.5199(2) 0.97550(19) 0.33767(11) 0.0231(3) Uani 1 1 d . . . . .
C009 C 0.0323(2) 0.0675(2) 0.63513(11) 0.0246(3) Uani 1 1 d . . . . .
C00A C 0.5414(2) 1.1298(2) 0.35660(11) 0.0262(3) Uani 1 1 d . . . . .
H00A H 0.4941 1.1489 0.4172 0.031 Uiso 1 1 calc R . . . .
C00B C 0.7590(2) 1.0342(2) 0.08663(12) 0.0277(3) Uani 1 1 d . . . . .
H00B H 0.7487 0.9322 0.0746 0.033 Uiso 1 1 calc R . . . .
C00C C 0.4028(2) 0.7195(2) 0.40033(12) 0.0255(3) Uani 1 1 d . . . . .
C00D C 0.1608(2) 0.3458(2) 0.56111(12) 0.0275(3) Uani 1 1 d . . . . .
H00D H 0.1085 0.3854 0.6151 0.033 Uiso 1 1 calc R . . . .
C00E C 0.2649(2) 0.4532(2) 0.48118(12) 0.0264(3) Uani 1 1 d . . . . .
H00E H 0.3134 0.4132 0.4269 0.032 Uiso 1 1 calc R . . . .
C00F C 0.0235(2) -0.0888(2) 0.61850(11) 0.0268(3) Uani 1 1 d . . . . .
H00F H 0.0856 -0.1110 0.5608 0.032 Uiso 1 1 calc R . . . .
C00G C 0.1358(2) 0.1890(2) 0.56086(12) 0.0267(3) Uani 1 1 d . . . . .
H00G H 0.1923 0.1543 0.5059 0.032 Uiso 1 1 calc R . . . .
C00H C 0.7037(2) 1.21943(19) 0.19493(12) 0.0244(3) Uani 1 1 d . . . . .
C00I C -0.1688(2) -0.1834(2) 0.77327(11) 0.0262(3) Uani 1 1 d . . . . .
C00J C 0.7954(2) 1.3415(2) 0.12021(12) 0.0289(4) Uani 1 1 d . . . . .
H00J H 0.8083 1.4437 0.1312 0.035 Uiso 1 1 calc R . . . .
C00K C -0.0738(2) -0.2111(2) 0.68446(12) 0.0285(3) Uani 1 1 d . . . . .
H00K H -0.0768 -0.3128 0.6703 0.034 Uiso 1 1 calc R . . . .
C00L C -0.1596(2) -0.0263(2) 0.79121(12) 0.0289(4) Uani 1 1 d . . . . .
H00L H -0.2199 -0.0043 0.8493 0.035 Uiso 1 1 calc R . . . .
C00M C -0.0623(2) 0.0949(2) 0.72370(12) 0.0288(4) Uani 1 1 d . . . . .
H00M H -0.0594 0.1972 0.7372 0.035 Uiso 1 1 calc R . . . .
C00N C 0.2972(2) 0.6090(2) 0.47970(12) 0.0283(3) Uani 1 1 d . . . . .
H00N H 0.2476 0.6483 0.5341 0.034 Uiso 1 1 calc R . . . .
C00O C 0.6300(2) 1.24895(19) 0.28713(12) 0.0264(3) Uani 1 1 d . . . . .
H00O H 0.6425 1.3499 0.2998 0.032 Uiso 1 1 calc R . . . .
C00P C 0.8463(2) 1.1561(2) 0.01524(12) 0.0310(4) Uani 1 1 d . . . . .
H00P H 0.8935 1.1359 -0.0451 0.037 Uiso 1 1 calc R . . . .
C00Q C 0.8656(2) 1.3105(2) 0.03161(12) 0.0311(4) Uani 1 1 d . . . . .
H00Q H 0.9256 1.3914 -0.0174 0.037 Uiso 1 1 calc R . . . .
C00R C -0.2738(3) -0.4623(2) 0.81945(13) 0.0398(5) Uani 1 1 d . . . . .
H00C H -0.3140 -0.4469 0.7605 0.060 Uiso 1 1 calc GR . . . .
H00H H -0.3513 -0.5296 0.8716 0.060 Uiso 1 1 calc GR . . . .
H00I H -0.1601 -0.5165 0.8131 0.060 Uiso 1 1 calc GR . . . .
C00S C -0.3434(3) -0.2816(2) 0.93557(12) 0.0357(4) Uani 1 1 d . . . . .
H00R H -0.2532 -0.2709 0.9671 0.053 Uiso 1 1 calc GR . . . .
H00S H -0.4075 -0.3764 0.9722 0.053 Uiso 1 1 calc GR . . . .
H00T H -0.4197 -0.1834 0.9311 0.053 Uiso 1 1 calc GR . . . .
B00T B 0.5770(3) 0.7647(2) 0.23552(13) 0.0254(4) Uani 1 1 d . . . . .

loop_
_atom_site_aniso_label
_atom_site_aniso_U_11
_atom_site_aniso_U_22
_atom_site_aniso_U_33
_atom_site_aniso_U_23
_atom_site_aniso_U_13
_atom_site_aniso_U_12
F001 0.0456(6) 0.0345(5) 0.0291(5) -0.0126(4) -0.0071(4) -0.0140(4)
F002 0.0366(6) 0.0259(5) 0.0425(6) -0.0143(4) 0.0006(4) -0.0005(4)
O003 0.0420(7) 0.0233(5) 0.0270(6) -0.0098(4) 0.0031(5) -0.0102(5)
N004 0.0287(7) 0.0243(6) 0.0252(7) -0.0086(5) -0.0013(5) -0.0050(5)
N005 0.0233(6) 0.0206(6) 0.0228(6) -0.0076(5) -0.0023(5) -0.0036(5)
N006 0.0458(9) 0.0385(8) 0.0285(7) -0.0082(6) 0.0016(7) -0.0223(7)
C007 0.0227(7) 0.0211(7) 0.0253(7) -0.0064(6) -0.0041(6) -0.0026(6)
C008 0.0228(7) 0.0238(7) 0.0240(7) -0.0086(6) -0.0042(6) -0.0016(6)
C009 0.0239(7) 0.0251(7) 0.0247(7) -0.0052(6) -0.0044(6) -0.0041(6)
C00A 0.0305(8) 0.0257(7) 0.0244(7) -0.0111(6) -0.0026(6) -0.0038(6)
C00B 0.0313(8) 0.0256(7) 0.0273(8) -0.0110(6) -0.0016(6) -0.0045(6)
C00C 0.0267(8) 0.0241(7) 0.0268(8) -0.0086(6) -0.0043(6) -0.0029(6)
C00D 0.0256(8) 0.0272(8) 0.0278(8) -0.0053(6) -0.0012(6) -0.0053(6)
C00E 0.0248(8) 0.0276(8) 0.0267(8) -0.0062(6) -0.0045(6) -0.0032(6)
C00F 0.0286(8) 0.0281(8) 0.0237(7) -0.0080(6) -0.0020(6) -0.0037(6)
C00G 0.0246(8) 0.0293(8) 0.0261(7) -0.0073(6) -0.0024(6) -0.0048(6)
C00H 0.0248(8) 0.0222(7) 0.0272(8) -0.0067(6) -0.0061(6) -0.0027(6)
C00I 0.0258(8) 0.0285(8) 0.0244(7) -0.0047(6) -0.0037(6) -0.0093(6)
C00J 0.0331(9) 0.0229(7) 0.0310(8) -0.0063(6) -0.0044(7) -0.0080(6)
C00K 0.0338(9) 0.0245(7) 0.0287(8) -0.0089(6) -0.0046(7) -0.0065(6)
C00L 0.0296(8) 0.0326(8) 0.0249(8) -0.0105(7) 0.0003(6) -0.0072(7)
C00M 0.0322(9) 0.0255(7) 0.0299(8) -0.0099(6) -0.0023(7) -0.0065(6)
C00N 0.0301(8) 0.0265(8) 0.0270(8) -0.0070(6) -0.0012(6) -0.0043(6)
C00O 0.0308(8) 0.0218(7) 0.0295(8) -0.0107(6) -0.0060(6) -0.0040(6)
C00P 0.0335(9) 0.0341(9) 0.0250(8) -0.0105(7) 0.0002(7) -0.0049(7)
C00Q 0.0337(9) 0.0290(8) 0.0278(8) -0.0016(6) -0.0026(7) -0.0099(7)
C00R 0.0555(12) 0.0345(9) 0.0304(9) -0.0019(7) -0.0082(8) -0.0218(9)
C00S 0.0351(9) 0.0399(9) 0.0276(8) -0.0034(7) 0.0018(7) -0.0122(7)
B00T 0.0309(9) 0.0212(8) 0.0255(8) -0.0102(6) -0.0017(7) -0.0055(7)

loop_
_atom_type_symbol
_atom_type_description
_atom_type_scat_dispersion_real
_atom_type_scat_dispersion_imag
_atom_type_scat_source
C C 0.0181 0.0091 'International Tables Vol C Tables 4.2.6.8 and 6.1.1.4'
H H 0.0000 0.0000 'International Tables Vol C Tables 4.2.6.8 and 6.1.1.4'
B B 0.0090 0.0039 'International Tables Vol C Tables 4.2.6.8 and 6.1.1.4'
F F 0.0727 0.0534 'International Tables Vol C Tables 4.2.6.8 and 6.1.1.4'
N N 0.0311 0.0180 'International Tables Vol C Tables 4.2.6.8 and 6.1.1.4'
O O 0.0492 0.0322 'International Tables Vol C Tables 4.2.6.8 and 6.1.1.4'

loop_
_geom_angle_atom_site_label_1
_geom_angle_atom_site_label_2
_geom_angle_atom_site_label_3
_geom_angle
_geom_angle_site_symmetry_1
_geom_angle_site_symmetry_3
_geom_angle_publ_flag
C00C O003 B00T 123.97(13) . . ?
C00C N004 C008 119.56(14) . . ?
C007 N005 B00T 120.87(12) . . ?
C008 N005 C007 120.09(13) . . ?
C008 N005 B00T 119.02(13) . . ?
C00I N006 C00R 120.01(15) . . ?
C00I N006 C00S 120.49(15) . . ?
C00R N006 C00S 118.69(15) . . ?
N005 C007 C00B 121.14(13) . . ?
N005 C007 C00H 119.86(14) . . ?
C00B C007 C00H 119.00(14) . . ?
N004 C008 C00A 115.99(14) . . ?
N005 C008 N004 123.36(14) . . ?
N005 C008 C00A 120.65(14) . . ?
C00F C009 C00G 118.51(14) . . ?
C00F C009 C00M 116.80(14) . . ?
C00M C009 C00G 124.69(14) . . ?
C008 C00A H00A 119.7 . . ?
C00O C00A C008 120.51(15) . . ?
C00O C00A H00A 119.7 . . ?
C007 C00B H00B 120.0 . . ?
C00P C00B C007 120.01(15) . . ?
C00P C00B H00B 120.0 . . ?
O003 C00C C00N 117.75(14) . . ?
N004 C00C O003 124.74(15) . . ?
N004 C00C C00N 117.51(14) . . ?
C00E C00D H00D 118.9 . . ?
C00G C00D H00D 118.9 . . ?
C00G C00D C00E 122.23(16) . . ?
C00D C00E H00E 118.0 . . ?
C00N C00E C00D 124.05(16) . . ?
C00N C00E H00E 118.0 . . ?
C009 C00F H00F 118.8 . . ?
C00K C00F C009 122.48(15) . . ?
C00K C00F H00F 118.8 . . ?
C009 C00G H00G 115.8 . . ?
C00D C00G C009 128.45(15) . . ?
C00D C00G H00G 115.8 . . ?
C007 C00H C00O 119.02(14) . . ?
C00J C00H C007 119.52(14) . . ?
C00J C00H C00O 121.46(14) . . ?
N006 C00I C00K 121.50(15) . . ?
N006 C00I C00L 121.17(15) . . ?
C00K C00I C00L 117.33(14) . . ?
C00H C00J H00J 119.7 . . ?
C00Q C00J C00H 120.54(15) . . ?
C00Q C00J H00J 119.7 . . ?
C00F C00K C00I 120.67(14) . . ?
C00F C00K H00K 119.7 . . ?
C00I C00K H00K 119.7 . . ?
C00I C00L H00L 119.5 . . ?
C00M C00L C00I 121.02(15) . . ?
C00M C00L H00L 119.5 . . ?
C009 C00M H00M 119.1 . . ?
C00L C00M C009 121.71(15) . . ?
C00L C00M H00M 119.1 . . ?
C00C C00N H00N 117.4 . . ?
C00E C00N C00C 125.17(15) . . ?
C00E C00N H00N 117.4 . . ?
C00A C00O C00H 119.83(14) . . ?
C00A C00O H00O 120.1 . . ?
C00H C00O H00O 120.1 . . ?
C00B C00P H00P 119.3 . . ?
C00B C00P C00Q 121.30(15) . . ?
C00Q C00P H00P 119.3 . . ?
C00J C00Q C00P 119.63(15) . . ?
C00J C00Q H00Q 120.2 . . ?
C00P C00Q H00Q 120.2 . . ?
N006 C00R H00C 109.5 . . ?
N006 C00R H00H 109.5 . . ?
N006 C00R H00I 109.5 . . ?
H00C C00R H00H 109.5 . . ?
H00C C00R H00I 109.5 . . ?
H00H C00R H00I 109.5 . . ?
N006 C00S H00R 109.5 . . ?
N006 C00S H00S 109.5 . . ?
N006 C00S H00T 109.5 . . ?
H00R C00S H00S 109.5 . . ?
H00R C00S H00T 109.5 . . ?
H00S C00S H00T 109.5 . . ?
F001 B00T F002 110.09(14) . . ?
F001 B00T O003 109.34(14) . . ?
F001 B00T N005 109.95(14) . . ?
F002 B00T O003 109.21(14) . . ?
F002 B00T N005 109.00(13) . . ?
O003 B00T N005 109.22(13) . . ?

loop_
_geom_bond_atom_site_label_1
_geom_bond_atom_site_label_2
_geom_bond_distance
_geom_bond_site_symmetry_2
_geom_bond_publ_flag
F001 B00T 1.378(2) . ?
F002 B00T 1.385(2) . ?
O003 C00C 1.317(2) . ?
O003 B00T 1.462(2) . ?
N004 C008 1.361(2) . ?
N004 C00C 1.309(2) . ?
N005 C007 1.397(2) . ?
N005 C008 1.353(2) . ?
N005 B00T 1.587(2) . ?
N006 C00I 1.371(2) . ?
N006 C00R 1.445(2) . ?
N006 C00S 1.452(2) . ?
C007 C00B 1.407(2) . ?
C007 C00H 1.416(2) . ?
C008 C00A 1.423(2) . ?
C009 C00F 1.402(2) . ?
C009 C00G 1.449(2) . ?
C009 C00M 1.406(2) . ?
C00A H00A 0.9300 . ?
C00A C00O 1.352(2) . ?
C00B H00B 0.9300 . ?
C00B C00P 1.375(2) . ?
C00C C00N 1.444(2) . ?
C00D H00D 0.9300 . ?
C00D C00E 1.430(2) . ?
C00D C00G 1.348(2) . ?
C00E H00E 0.9300 . ?
C00E C00N 1.348(2) . ?
C00F H00F 0.9300 . ?
C00F C00K 1.379(2) . ?
C00G H00G 0.9300 . ?
C00H C00J 1.413(2) . ?
C00H C00O 1.419(2) . ?
C00I C00K 1.411(2) . ?
C00I C00L 1.417(2) . ?
C00J H00J 0.9300 . ?
C00J C00Q 1.371(2) . ?
C00K H00K 0.9300 . ?
C00L H00L 0.9300 . ?
C00L C00M 1.383(2) . ?
C00M H00M 0.9300 . ?
C00N H00N 0.9300 . ?
C00O H00O 0.9300 . ?
C00P H00P 0.9300 . ?
C00P C00Q 1.402(2) . ?
C00Q H00Q 0.9300 . ?
C00R H00C 0.9600 . ?
C00R H00H 0.9600 . ?
C00R H00I 0.9600 . ?
C00S H00R 0.9600 . ?
C00S H00S 0.9600 . ?
C00S H00T 0.9600 . ?
